data_7215131
loop_
_publ_author_name
'Huang, Xian-Feng'
'Zhang, Zhi-Hui'
'Zhang, Qing-Qing'
'Wang, Ling-Zhu'
'He, Ming-Yang'
'Chen, Qun'
'Song, Guo-Qiang'
'Wei, Lin'
'Wang, Fan'
'Du, Miao'

_publ_section_title
;
 Norfloxacin salts with benzenedicarboxylic acids: charge-assisted
 hydrogen-bonding recognition and solubility regulation
;
_journal_issue 30
_journal_name_full CrystEngComm
_journal_page_first 6090
_journal_paper_doi 10.1039/c3ce40567b
_journal_volume 15
_journal_year 2013
_chemical_formula_moiety 'C16 H19 F N3 O3, C8 H5 O4, 0.5(C8 H6 O4)'
_chemical_formula_sum 'C28 H27 F N3 O9'
_chemical_formula_weight 568.53
_chemical_name_systematic
; 
 ? 
;
_space_group_IT_number 2
_symmetry_cell_setting triclinic
_symmetry_space_group_name_Hall '-P 1'
_symmetry_space_group_name_H-M 'P -1'
_atom_sites_solution_hydrogens geom
_atom_sites_solution_primary direct
_atom_sites_solution_secondary difmap
_audit_creation_method SHELXL-97
_cell_angle_alpha 89.319(4)
_cell_angle_beta 74.752(4)
_cell_angle_gamma 71.679(4)
_cell_formula_units_Z 2
_cell_length_a 9.8768(19)
_cell_length_b 10.2489(19)
_cell_length_c 13.674(3)
_cell_measurement_reflns_used 3144
_cell_measurement_temperature 295(2)
_cell_measurement_theta_max 27.46
_cell_measurement_theta_min 2.51
_cell_volume 1264.0(4)
_computing_cell_refinement 'Bruker SMART'
_computing_data_collection 'Bruker SMART'
_computing_data_reduction 'Bruker SAINT'
_computing_molecular_graphics 'Bruker SHELXTL'
_computing_publication_material 'Bruker SHELXTL'
_computing_structure_refinement 'SHELXL-97 (Sheldrick, 1997)'
_computing_structure_solution 'SHELXS-97 (Sheldrick, 1990)'
_diffrn_ambient_temperature 295(2)
_diffrn_measured_fraction_theta_full 0.988
_diffrn_measured_fraction_theta_max 0.988
_diffrn_measurement_device_type 'CCD area detector'
_diffrn_measurement_method 'phi and omega scans'
_diffrn_radiation_monochromator graphite
_diffrn_radiation_source 'fine-focus sealed tube'
_diffrn_radiation_type MoK\a
_diffrn_radiation_wavelength 0.71073
_diffrn_reflns_av_R_equivalents 0.0214
_diffrn_reflns_av_sigmaI/netI 0.0405
_diffrn_reflns_limit_h_max 10
_diffrn_reflns_limit_h_min -11
_diffrn_reflns_limit_k_max 12
_diffrn_reflns_limit_k_min -11
_diffrn_reflns_limit_l_max 16
_diffrn_reflns_limit_l_min -16
_diffrn_reflns_number 7289
_diffrn_reflns_theta_full 25.50
_diffrn_reflns_theta_max 25.50
_diffrn_reflns_theta_min 1.55
_exptl_absorpt_coefficient_mu 0.117
_exptl_absorpt_correction_T_max 0.9792
_exptl_absorpt_correction_T_min 0.9769
_exptl_absorpt_correction_type multi-scan
_exptl_absorpt_process_details SADABS
_exptl_crystal_colour YELLOW
_exptl_crystal_density_diffrn 1.494
_exptl_crystal_density_method 'not measured'
_exptl_crystal_description BLOCK
_exptl_crystal_F_000 594
_exptl_crystal_size_max 0.20
_exptl_crystal_size_mid 0.20
_exptl_crystal_size_min 0.18
_refine_diff_density_max 0.497
_refine_diff_density_min -0.337
_refine_diff_density_rms 0.098
_refine_ls_extinction_method none
_refine_ls_goodness_of_fit_ref 1.079
_refine_ls_hydrogen_treatment constr
_refine_ls_matrix_type full
_refine_ls_number_parameters 374
_refine_ls_number_reflns 4654
_refine_ls_number_restraints 0
_refine_ls_restrained_S_all 1.079
_refine_ls_R_factor_all 0.0801
_refine_ls_R_factor_gt 0.0585
_refine_ls_shift/su_max 0.000
_refine_ls_shift/su_mean 0.000
_refine_ls_structure_factor_coef Fsqd
_refine_ls_weighting_details 'calc w=1/[\s^2^(Fo^2^)+(0.1652P)^2^+0.0000P] where P=(Fo^2^+2Fc^2^)/3'
_refine_ls_weighting_scheme calc
_refine_ls_wR_factor_gt 0.1782
_refine_ls_wR_factor_ref 0.2300
_reflns_number_gt 3537
_reflns_number_total 4654
_reflns_threshold_expression >2sigma(I)
_cod_data_source_file c3ce40567b.cif
_cod_data_source_block 3
_cod_depositor_comments
;
The following automatic conversions were performed:

'_symmetry_cell_setting' value 'Triclinic' changed to 'triclinic'
according to
/usr/data/users/saulius/automatic-downloads/retrospective/RSC/lib/dictionaries/cif_core.dic
dictionary named 'cif_core.dic' version 2.4.2 from 2011-04-26.

Automatic conversion script
Id: cif_fix_values 2281 2013-09-26 08:29:07Z andrius 
;
_cod_original_cell_volume 1263.9(4)
_cod_original_sg_symbol_H-M P-1
_cod_database_code 7215131

loop_
_symmetry_equiv_pos_as_xyz
'x, y, z'
'-x, -y, -z'

loop_
_atom_site_label
_atom_site_type_symbol
_atom_site_fract_x
_atom_site_fract_y
_atom_site_fract_z
_atom_site_U_iso_or_equiv
_atom_site_adp_type
_atom_site_occupancy
_atom_site_symmetry_multiplicity
_atom_site_calc_flag
_atom_site_refinement_flags
C1 C 0.7846(3) 0.9736(3) 0.02128(18) 0.0361(6) Uani 1 1 d .
H1A H 0.6792 1.0212 0.0335 0.043 Uiso 1 1 calc R
H1B H 0.8373 1.0200 -0.0298 0.043 Uiso 1 1 calc R
C2 C 0.8285(3) 0.9793(3) 0.11838(17) 0.0342(6) Uani 1 1 d .
H2A H 0.9343 0.9339 0.1062 0.041 Uiso 1 1 calc R
H2B H 0.8055 1.0745 0.1425 0.041 Uiso 1 1 calc R
C3 C 0.7852(3) 0.7647(3) 0.16135(18) 0.0353(6) Uani 1 1 d .
H3A H 0.7311 0.7198 0.2128 0.042 Uiso 1 1 calc R
H3B H 0.8904 0.7191 0.1524 0.042 Uiso 1 1 calc R
C4 C 0.7484(3) 0.7514(3) 0.06240(17) 0.0334(6) Uani 1 1 d .
H4A H 0.7817 0.6548 0.0386 0.040 Uiso 1 1 calc R
H4B H 0.6417 0.7868 0.0736 0.040 Uiso 1 1 calc R
C5 C 0.7269(3) 0.9410(2) 0.29826(16) 0.0245(5) Uani 1 1 d .
C6 C 0.6693(3) 1.0800(2) 0.33966(18) 0.0265(5) Uani 1 1 d .
C7 C 0.6414(3) 1.1165(2) 0.43905(17) 0.0263(5) Uani 1 1 d .
H7 H 0.6080 1.2093 0.4618 0.032 Uiso 1 1 calc R
C8 C 0.6625(2) 1.0147(2) 0.50863(16) 0.0240(5) Uani 1 1 d .
C9 C 0.7160(2) 0.8758(2) 0.47132(16) 0.0242(5) Uani 1 1 d .
C10 C 0.7511(3) 0.8409(2) 0.36661(17) 0.0262(5) Uani 1 1 d .
H10 H 0.7914 0.7485 0.3425 0.031 Uiso 1 1 calc R
C11 C 0.6311(3) 1.0552(3) 0.61585(18) 0.0278(6) Uani 1 1 d .
C12 C 0.6550(3) 0.9447(3) 0.67970(17) 0.0295(6) Uani 1 1 d .
C13 C 0.7066(3) 0.8107(3) 0.63910(17) 0.0304(6) Uani 1 1 d .
H13 H 0.7201 0.7411 0.6833 0.037 Uiso 1 1 calc R
C14 C 0.6340(3) 0.9711(3) 0.78995(19) 0.0372(7) Uani 1 1 d .
C15 C 0.7953(3) 0.6248(3) 0.5059(2) 0.0395(7) Uani 1 1 d .
H15A H 0.8386 0.5727 0.5561 0.047 Uiso 1 1 calc R
H15B H 0.8727 0.6095 0.4425 0.047 Uiso 1 1 calc R
C16 C 0.6738(4) 0.5724(3) 0.4906(2) 0.0518(8) Uani 1 1 d .
H16A H 0.5993 0.5832 0.5541 0.078 Uiso 1 1 calc R
H16B H 0.7155 0.4768 0.4667 0.078 Uiso 1 1 calc R
H16C H 0.6299 0.6243 0.4415 0.078 Uiso 1 1 calc R
C17 C 0.8089(3) 0.3885(3) 0.12855(19) 0.0310(6) Uani 1 1 d .
C18 C 0.6437(3) 0.4267(2) 0.14637(17) 0.0272(5) Uani 1 1 d .
C19 C 0.5445(3) 0.5164(3) 0.22808(19) 0.0339(6) Uani 1 1 d .
H19 H 0.5804 0.5580 0.2711 0.041 Uiso 1 1 calc R
C20 C 0.3936(3) 0.5445(3) 0.24607(19) 0.0345(6) Uani 1 1 d .
H20 H 0.3289 0.6056 0.3006 0.041 Uiso 1 1 calc R
C21 C 0.3374(3) 0.4822(2) 0.18339(17) 0.0269(5) Uani 1 1 d .
C22 C 0.4361(3) 0.3939(3) 0.10046(19) 0.0326(6) Uani 1 1 d .
H22 H 0.4003 0.3527 0.0571 0.039 Uiso 1 1 calc R
C23 C 0.5882(3) 0.3672(3) 0.08223(19) 0.0329(6) Uani 1 1 d .
H23 H 0.6532 0.3088 0.0264 0.039 Uiso 1 1 calc R
C24 C 0.0219(3) 0.8456(3) 0.67598(19) 0.0359(6) Uani 1 1 d .
C25 C 0.0105(3) 0.9241(3) 0.58434(19) 0.0334(6) Uani 1 1 d .
C26 C 0.0515(3) 0.8570(3) 0.4872(2) 0.0343(6) Uani 1 1 d .
H26 H 0.0853 0.7612 0.4791 0.041 Uiso 1 1 calc R
C27 C -0.0420(3) 1.0670(3) 0.5966(2) 0.0345(6) Uani 1 1 d .
H27 H -0.0708 1.1118 0.6611 0.041 Uiso 1 1 calc R
C31 C 0.1744(3) 0.5060(3) 0.20908(19) 0.0320(6) Uani 1 1 d .
F1 F 0.63525(19) 1.18195(15) 0.27702(11) 0.0414(4) Uani 1 1 d .
N1 N 0.8197(2) 0.8281(2) -0.01662(14) 0.0312(5) Uani 1 1 d .
H1C H 0.7877 0.8263 -0.0723 0.037 Uiso 1 1 calc R
H1D H 0.9186 0.7866 -0.0344 0.037 Uiso 1 1 calc R
N2 N 0.7465(2) 0.9097(2) 0.19523(14) 0.0287(5) Uani 1 1 d .
N3 N 0.7386(2) 0.7737(2) 0.54014(14) 0.0286(5) Uani 1 1 d .
O1 O 0.5862(2) 1.17997(19) 0.64887(13) 0.0369(5) Uani 1 1 d .
O2 O 0.6042(3) 1.1003(2) 0.82158(14) 0.0485(6) Uani 1 1 d .
H2 H 0.5705 1.1511 0.7810 0.073 Uiso 1 1 calc R
O3 O 0.6468(3) 0.8795(3) 0.84782(14) 0.0528(6) Uani 1 1 d .
O4 O 0.8888(2) 0.3085(2) 0.05327(16) 0.0526(6) Uani 1 1 d .
O5 O 0.8561(2) 0.43927(19) 0.19240(14) 0.0367(5) Uani 1 1 d .
O6 O 0.1344(2) 0.4436(2) 0.14349(15) 0.0466(6) Uani 1 1 d .
H6 H 0.0463 0.4515 0.1653 0.070 Uiso 1 1 calc R
O7 O 0.0869(2) 0.5733(3) 0.28465(17) 0.0624(7) Uani 1 1 d .
O8 O 0.0816(3) 0.7102(2) 0.65401(15) 0.0568(6) Uani 1 1 d .
H8 H 0.0973 0.6726 0.7051 0.085 Uiso 1 1 calc R
O9 O -0.0168(3) 0.8986(2) 0.76128(15) 0.0522(6) Uani 1 1 d .

loop_
_atom_site_aniso_label
_atom_site_aniso_U_11
_atom_site_aniso_U_22
_atom_site_aniso_U_33
_atom_site_aniso_U_23
_atom_site_aniso_U_13
_atom_site_aniso_U_12
C1 0.0426(16) 0.0422(15) 0.0208(12) 0.0073(10) -0.0061(11) -0.0122(12)
C2 0.0425(16) 0.0419(14) 0.0225(12) 0.0026(10) -0.0043(11) -0.0232(13)
C3 0.0516(17) 0.0308(13) 0.0205(12) -0.0003(10) -0.0054(11) -0.0128(12)
C4 0.0352(14) 0.0387(14) 0.0255(13) -0.0031(10) -0.0051(11) -0.0133(12)
C5 0.0243(12) 0.0316(12) 0.0200(11) 0.0034(9) -0.0079(9) -0.0108(10)
C6 0.0257(12) 0.0280(12) 0.0263(12) 0.0086(10) -0.0102(10) -0.0070(10)
C7 0.0237(12) 0.0264(12) 0.0269(12) -0.0008(9) -0.0069(10) -0.0054(10)
C8 0.0206(12) 0.0314(12) 0.0183(11) 0.0005(9) -0.0050(9) -0.0063(10)
C9 0.0196(11) 0.0299(12) 0.0209(11) 0.0034(9) -0.0054(9) -0.0050(10)
C10 0.0261(12) 0.0272(12) 0.0232(12) -0.0008(9) -0.0064(10) -0.0061(10)
C11 0.0189(12) 0.0376(14) 0.0253(12) -0.0030(10) -0.0054(10) -0.0074(10)
C12 0.0209(12) 0.0473(15) 0.0197(12) 0.0023(11) -0.0056(10) -0.0098(11)
C13 0.0271(13) 0.0430(15) 0.0231(12) 0.0104(11) -0.0111(10) -0.0106(11)
C14 0.0278(14) 0.0619(19) 0.0229(13) 0.0017(12) -0.0066(11) -0.0158(13)
C15 0.0445(16) 0.0308(14) 0.0294(13) 0.0061(11) -0.0074(12) 0.0042(12)
C16 0.066(2) 0.0299(14) 0.0514(18) -0.0013(13) -0.0110(16) -0.0082(14)
C17 0.0264(13) 0.0311(13) 0.0352(14) 0.0085(11) -0.0104(11) -0.0073(10)
C18 0.0247(13) 0.0257(12) 0.0301(12) 0.0068(10) -0.0071(10) -0.0069(10)
C19 0.0295(14) 0.0387(14) 0.0343(14) -0.0040(11) -0.0082(11) -0.0124(11)
C20 0.0286(14) 0.0348(14) 0.0329(13) -0.0085(11) -0.0028(11) -0.0042(11)
C21 0.0217(12) 0.0299(12) 0.0309(12) 0.0049(10) -0.0101(10) -0.0083(10)
C22 0.0261(13) 0.0389(14) 0.0358(14) -0.0046(11) -0.0118(11) -0.0116(11)
C23 0.0259(13) 0.0360(14) 0.0309(13) -0.0063(10) -0.0043(10) -0.0045(11)
C24 0.0269(13) 0.0470(16) 0.0325(14) 0.0057(12) -0.0074(11) -0.0107(12)
C25 0.0244(13) 0.0435(15) 0.0318(14) 0.0049(11) -0.0067(11) -0.0111(11)
C26 0.0265(13) 0.0375(14) 0.0369(14) 0.0015(11) -0.0086(11) -0.0075(11)
C27 0.0238(13) 0.0475(16) 0.0307(13) -0.0022(11) -0.0065(10) -0.0099(12)
C31 0.0296(14) 0.0336(13) 0.0310(13) 0.0010(11) -0.0066(11) -0.0091(11)
F1 0.0589(11) 0.0312(8) 0.0314(8) 0.0115(7) -0.0150(7) -0.0089(7)
N1 0.0255(11) 0.0448(13) 0.0202(10) -0.0025(9) -0.0062(8) -0.0068(9)
N2 0.0408(12) 0.0306(11) 0.0169(10) 0.0026(8) -0.0063(9) -0.0158(9)
N3 0.0280(11) 0.0309(11) 0.0223(10) 0.0055(8) -0.0055(8) -0.0045(9)
O1 0.0368(11) 0.0392(11) 0.0298(9) -0.0093(8) -0.0070(8) -0.0068(8)
O2 0.0527(14) 0.0621(14) 0.0252(10) -0.0073(9) -0.0087(9) -0.0123(11)
O3 0.0679(15) 0.0772(16) 0.0249(10) 0.0179(10) -0.0224(10) -0.0319(12)
O4 0.0231(10) 0.0744(15) 0.0484(12) -0.0135(11) -0.0057(9) -0.0020(10)
O5 0.0275(10) 0.0386(10) 0.0472(11) 0.0058(8) -0.0148(8) -0.0113(8)
O6 0.0225(10) 0.0637(13) 0.0516(12) -0.0186(10) -0.0079(9) -0.0122(10)
O7 0.0314(12) 0.0960(19) 0.0495(13) -0.0312(13) 0.0032(10) -0.0168(12)
O8 0.0818(17) 0.0425(12) 0.0375(11) 0.0057(9) -0.0160(12) -0.0085(11)
O9 0.0607(14) 0.0572(14) 0.0327(11) 0.0025(10) -0.0100(10) -0.0131(11)

loop_
_atom_type_symbol
_atom_type_description
_atom_type_scat_dispersion_real
_atom_type_scat_dispersion_imag
_atom_type_scat_source
C C 0.0033 0.0016 'International Tables Vol C Tables 4.2.6.8 and 6.1.1.4'
H H 0.0000 0.0000 'International Tables Vol C Tables 4.2.6.8 and 6.1.1.4'
N N 0.0061 0.0033 'International Tables Vol C Tables 4.2.6.8 and 6.1.1.4'
O O 0.0106 0.0060 'International Tables Vol C Tables 4.2.6.8 and 6.1.1.4'
F F 0.0171 0.0103 'International Tables Vol C Tables 4.2.6.8 and 6.1.1.4'

loop_
_geom_angle_atom_site_label_1
_geom_angle_atom_site_label_2
_geom_angle_atom_site_label_3
_geom_angle
_geom_angle_site_symmetry_1
N1 C1 C2 110.4(2) .
N1 C1 H1A 109.6 .
C2 C1 H1A 109.6 .
N1 C1 H1B 109.6 .
C2 C1 H1B 109.6 .
H1A C1 H1B 108.1 .
N2 C2 C1 108.8(2) .
N2 C2 H2A 109.9 .
C1 C2 H2A 109.9 .
N2 C2 H2B 109.9 .
C1 C2 H2B 109.9 .
H2A C2 H2B 108.3 .
N2 C3 C4 110.6(2) .
N2 C3 H3A 109.5 .
C4 C3 H3A 109.5 .
N2 C3 H3B 109.5 .
C4 C3 H3B 109.5 .
H3A C3 H3B 108.1 .
N1 C4 C3 111.4(2) .
N1 C4 H4A 109.3 .
C3 C4 H4A 109.3 .
N1 C4 H4B 109.3 .
C3 C4 H4B 109.3 .
H4A C4 H4B 108.0 .
C10 C5 N2 123.0(2) .
C10 C5 C6 116.3(2) .
N2 C5 C6 120.5(2) .
C7 C6 F1 117.8(2) .
C7 C6 C5 123.3(2) .
F1 C6 C5 118.8(2) .
C6 C7 C8 120.2(2) .
C6 C7 H7 119.9 .
C8 C7 H7 119.9 .
C9 C8 C7 118.4(2) .
C9 C8 C11 121.8(2) .
C7 C8 C11 119.8(2) .
C8 C9 N3 118.7(2) .
C8 C9 C10 120.1(2) .
N3 C9 C10 121.1(2) .
C5 C10 C9 121.6(2) .
C5 C10 H10 119.2 .
C9 C10 H10 119.2 .
O1 C11 C12 122.9(2) .
O1 C11 C8 121.7(2) .
C12 C11 C8 115.3(2) .
C13 C12 C11 120.3(2) .
C13 C12 C14 118.7(2) .
C11 C12 C14 120.9(2) .
N3 C13 C12 124.3(2) .
N3 C13 H13 117.9 .
C12 C13 H13 117.9 .
O3 C14 O2 121.5(2) .
O3 C14 C12 122.8(3) .
O2 C14 C12 115.7(2) .
N3 C15 C16 112.1(2) .
N3 C15 H15A 109.2 .
C16 C15 H15A 109.2 .
N3 C15 H15B 109.2 .
C16 C15 H15B 109.2 .
H15A C15 H15B 107.9 .
C15 C16 H16A 109.5 .
C15 C16 H16B 109.5 .
H16A C16 H16B 109.5 .
C15 C16 H16C 109.5 .
H16A C16 H16C 109.5 .
H16B C16 H16C 109.5 .
O4 C17 O5 125.0(2) .
O4 C17 C18 117.3(2) .
O5 C17 C18 117.7(2) .
C23 C18 C19 118.8(2) .
C23 C18 C17 119.4(2) .
C19 C18 C17 121.8(2) .
C20 C19 C18 120.9(2) .
C20 C19 H19 119.6 .
C18 C19 H19 119.6 .
C19 C20 C21 120.6(2) .
C19 C20 H20 119.7 .
C21 C20 H20 119.7 .
C20 C21 C22 118.8(2) .
C20 C21 C31 119.5(2) .
C22 C21 C31 121.6(2) .
C23 C22 C21 120.3(2) .
C23 C22 H22 119.9 .
C21 C22 H22 119.9 .
C18 C23 C22 120.7(2) .
C18 C23 H23 119.7 .
C22 C23 H23 119.7 .
O9 C24 O8 123.0(2) .
O9 C24 C25 123.9(3) .
O8 C24 C25 113.1(2) .
C27 C25 C26 119.8(2) .
C27 C25 C24 118.6(2) .
C26 C25 C24 121.6(2) .
C27 C26 C25 120.2(2) 2_576
C27 C26 H26 119.9 2_576
C25 C26 H26 119.9 .
C26 C27 C25 120.0(2) 2_576
C26 C27 H27 120.0 2_576
C25 C27 H27 120.0 .
O7 C31 O6 122.7(2) .
O7 C31 C21 123.4(2) .
O6 C31 C21 113.9(2) .
C4 N1 C1 111.01(18) .
C4 N1 H1C 109.4 .
C1 N1 H1C 109.4 .
C4 N1 H1D 109.4 .
C1 N1 H1D 109.4 .
H1C N1 H1D 108.0 .
C5 N2 C3 117.25(19) .
C5 N2 C2 119.34(18) .
C3 N2 C2 110.28(19) .
C13 N3 C9 119.5(2) .
C13 N3 C15 118.9(2) .
C9 N3 C15 121.56(19) .
C14 O2 H2 109.5 .
C31 O6 H6 109.5 .
C24 O8 H8 109.5 .

loop_
_geom_bond_atom_site_label_1
_geom_bond_atom_site_label_2
_geom_bond_distance
_geom_bond_site_symmetry_2
C1 N1 1.488(3) .
C1 C2 1.509(3) .
C1 H1A 0.9700 .
C1 H1B 0.9700 .
C2 N2 1.472(3) .
C2 H2A 0.9700 .
C2 H2B 0.9700 .
C3 N2 1.461(3) .
C3 C4 1.509(3) .
C3 H3A 0.9700 .
C3 H3B 0.9700 .
C4 N1 1.486(3) .
C4 H4A 0.9700 .
C4 H4B 0.9700 .
C5 C10 1.387(3) .
C5 N2 1.398(3) .
C5 C6 1.419(3) .
C6 C7 1.346(3) .
C6 F1 1.359(3) .
C7 C8 1.408(3) .
C7 H7 0.9300 .
C8 C9 1.403(3) .
C8 C11 1.453(3) .
C9 N3 1.404(3) .
C9 C10 1.404(3) .
C10 H10 0.9300 .
C11 O1 1.260(3) .
C11 C12 1.420(4) .
C12 C13 1.372(4) .
C12 C14 1.483(3) .
C13 N3 1.337(3) .
C13 H13 0.9300 .
C14 O3 1.218(3) .
C14 O2 1.315(4) .
C15 N3 1.484(3) .
C15 C16 1.520(5) .
C15 H15A 0.9700 .
C15 H15B 0.9700 .
C16 H16A 0.9600 .
C16 H16B 0.9600 .
C16 H16C 0.9600 .
C17 O4 1.241(3) .
C17 O5 1.276(3) .
C17 C18 1.505(3) .
C18 C23 1.384(3) .
C18 C19 1.392(3) .
C19 C20 1.379(4) .
C19 H19 0.9300 .
C20 C21 1.392(3) .
C20 H20 0.9300 .
C21 C22 1.394(3) .
C21 C31 1.495(3) .
C22 C23 1.393(4) .
C22 H22 0.9300 .
C23 H23 0.9300 .
C24 O9 1.205(3) .
C24 O8 1.328(3) .
C24 C25 1.491(4) .
C25 C27 1.388(4) .
C25 C26 1.401(4) .
C26 C27 1.386(4) 2_576
C26 H26 0.9300 .
C27 C26 1.386(4) 2_576
C27 H27 0.9300 .
C31 O7 1.210(3) .
C31 O6 1.314(3) .
N1 H1C 0.9000 .
N1 H1D 0.9000 .
O2 H2 0.8200 .
O6 H6 0.8200 .
O8 H8 0.8200 .

loop_
_geom_hbond_atom_site_label_D
_geom_hbond_atom_site_label_H
_geom_hbond_atom_site_label_A
_geom_hbond_distance_DH
_geom_hbond_distance_HA
_geom_hbond_distance_DA
_geom_hbond_angle_DHA
_geom_hbond_site_symmetry_A
_geom_hbond_publ_flag
N1 H1C O3 0.90 1.93 2.776(3) 155 1_554 yes
N1 H1D O4 0.90 1.79 2.688(3) 172 2_765 yes
O2 H2 O1 0.82 1.80 2.522(3) 146 . yes
O6 H6 O5 0.82 1.86 2.667(3) 167 1_455 yes
O8 H8 O5 0.82 1.86 2.673(3) 171 2_666 yes
C2 H2B F1 0.97 2.16 2.846(3) 126 . yes
C4 H4A O6 0.97 2.52 3.198(3) 127 2_665 yes
C4 H4B O2 0.97 2.39 3.283(4) 152 2_676 yes
C15 H15B O7 0.97 2.53 3.497(4) 176 1_655 yes
C16 H16B O8 0.96 2.52 3.370(4) 148 2_666 yes

loop_
_geom_torsion_atom_site_label_1
_geom_torsion_atom_site_label_2
_geom_torsion_atom_site_label_3
_geom_torsion_atom_site_label_4
_geom_torsion
_geom_torsion_site_symmetry_4
N1 C1 C2 N2 -59.7(3) .
N2 C3 C4 N1 54.8(3) .
C10 C5 C6 C7 1.4(4) .
N2 C5 C6 C7 176.8(2) .
C10 C5 C6 F1 -176.1(2) .
N2 C5 C6 F1 -0.8(3) .
F1 C6 C7 C8 174.5(2) .
C5 C6 C7 C8 -3.0(4) .
C6 C7 C8 C9 1.3(4) .
C6 C7 C8 C11 -179.6(2) .
C7 C8 C9 N3 179.5(2) .
C11 C8 C9 N3 0.4(3) .
C7 C8 C9 C10 1.8(3) .
C11 C8 C9 C10 -177.3(2) .
N2 C5 C10 C9 -173.4(2) .
C6 C5 C10 C9 1.8(3) .
C8 C9 C10 C5 -3.4(4) .
N3 C9 C10 C5 179.0(2) .
C9 C8 C11 O1 178.4(2) .
C7 C8 C11 O1 -0.7(4) .
C9 C8 C11 C12 -1.4(3) .
C7 C8 C11 C12 179.6(2) .
O1 C11 C12 C13 -178.8(2) .
C8 C11 C12 C13 0.9(3) .
O1 C11 C12 C14 -2.6(4) .
C8 C11 C12 C14 177.2(2) .
C11 C12 C13 N3 0.5(4) .
C14 C12 C13 N3 -175.7(2) .
C13 C12 C14 O3 -7.2(4) .
C11 C12 C14 O3 176.5(2) .
C13 C12 C14 O2 171.0(2) .
C11 C12 C14 O2 -5.3(4) .
O4 C17 C18 C23 3.0(3) .
O5 C17 C18 C23 -176.2(2) .
O4 C17 C18 C19 -179.4(2) .
O5 C17 C18 C19 1.3(3) .
C23 C18 C19 C20 0.9(4) .
C17 C18 C19 C20 -176.6(2) .
C18 C19 C20 C21 0.8(4) .
C19 C20 C21 C22 -1.8(4) .
C19 C20 C21 C31 175.4(2) .
C20 C21 C22 C23 1.1(4) .
C31 C21 C22 C23 -176.0(2) .
C19 C18 C23 C22 -1.6(4) .
C17 C18 C23 C22 176.0(2) .
C21 C22 C23 C18 0.6(4) .
O9 C24 C25 C27 2.8(4) .
O8 C24 C25 C27 -176.3(2) .
O9 C24 C25 C26 -177.3(3) .
O8 C24 C25 C26 3.6(4) .
C27 C25 C26 C27 1.0(4) 2_576
C24 C25 C26 C27 -178.8(2) 2_576
C26 C25 C27 C26 -1.0(4) 2_576
C24 C25 C27 C26 178.8(2) 2_576
C20 C21 C31 O7 -2.9(4) .
C22 C21 C31 O7 174.2(3) .
C20 C21 C31 O6 179.0(2) .
C22 C21 C31 O6 -4.0(4) .
C3 C4 N1 C1 -52.8(3) .
C2 C1 N1 C4 55.6(3) .
C10 C5 N2 C3 3.9(3) .
C6 C5 N2 C3 -171.2(2) .
C10 C5 N2 C2 -133.6(3) .
C6 C5 N2 C2 51.4(3) .
C4 C3 N2 C5 159.3(2) .
C4 C3 N2 C2 -59.6(3) .
C1 C2 N2 C5 -157.9(2) .
C1 C2 N2 C3 61.9(3) .
C12 C13 N3 C9 -1.6(4) .
C12 C13 N3 C15 179.3(2) .
C8 C9 N3 C13 1.1(3) .
C10 C9 N3 C13 178.8(2) .
C8 C9 N3 C15 -179.9(2) .
C10 C9 N3 C15 -2.2(4) .
C16 C15 N3 C13 98.6(3) .
C16 C15 N3 C9 -80.5(3) .
